data_7033805
loop_
_publ_author_name
'Scattergood, Paul A.'
'Jesus, Patricia'
'Adams, Harry'
'Delor, Milan'
'Sazanovich, Igor V.'
'Burrows, Hugh D.'
'Serpa, Carlos'
'Weinstein, Julia A.'

_publ_section_title
;
 Exploring excited states of Pt(ii) diimine catecholates for photoinduced
 charge separation.
;
_journal_issue 26
_journal_name_full 'Dalton transactions (Cambridge, England : 2003)'
_journal_page_first 11705
_journal_page_last 11716
_journal_paper_doi 10.1039/c4dt03466j
_journal_volume 44
_journal_year 2015
_chemical_formula_sum 'C24 H26 N2 O7 Pt'
_chemical_formula_weight 649.56
_chemical_name_systematic
; 
 ? 
;
_space_group_IT_number 2
_symmetry_cell_setting triclinic
_symmetry_space_group_name_Hall '-P 1'
_symmetry_space_group_name_H-M 'P -1'
_atom_sites_solution_hydrogens geom
_atom_sites_solution_primary direct
_atom_sites_solution_secondary difmap
_audit_creation_method SHELXL-97
_audit_update_record
;
2014-10-13 deposited with the CCDC.
2015-01-22 downloaded from the CCDC.
;
_cell_angle_alpha 100.0200(10)
_cell_angle_beta 95.6330(10)
_cell_angle_gamma 101.8470(10)
_cell_formula_units_Z 2
_cell_length_a 6.6241(3)
_cell_length_b 10.9966(4)
_cell_length_c 17.2394(7)
_cell_measurement_reflns_used 9991
_cell_measurement_temperature 100(2)
_cell_measurement_theta_max 27.47
_cell_measurement_theta_min 2.42
_cell_volume 1198.53(9)
_computing_cell_refinement 'Bruker SAINT'
_computing_data_collection 'Bruker APEX2'
_computing_data_reduction 'Bruker SAINT'
_computing_molecular_graphics 'Bruker SHELXTL'
_computing_publication_material 'Bruker SHELXTL'
_computing_structure_refinement 'SHELXL-97 (Sheldrick, 2008)'
_computing_structure_solution 'SHELXS-97 (Sheldrick, 2008)'
_diffrn_ambient_temperature 100(2)
_diffrn_measured_fraction_theta_full 0.960
_diffrn_measured_fraction_theta_max 0.960
_diffrn_measurement_device_type 'Bruker APEX-II CCD'
_diffrn_measurement_method '\f and \w scans'
_diffrn_radiation_monochromator graphite
_diffrn_radiation_source 'fine-focus sealed tube'
_diffrn_radiation_type MoK\a
_diffrn_radiation_wavelength 0.71073
_diffrn_reflns_av_R_equivalents 0.0276
_diffrn_reflns_av_sigmaI/netI 0.0300
_diffrn_reflns_limit_h_max 8
_diffrn_reflns_limit_h_min -8
_diffrn_reflns_limit_k_max 14
_diffrn_reflns_limit_k_min -11
_diffrn_reflns_limit_l_max 22
_diffrn_reflns_limit_l_min -22
_diffrn_reflns_number 15762
_diffrn_reflns_theta_full 27.47
_diffrn_reflns_theta_max 27.47
_diffrn_reflns_theta_min 1.21
_exptl_absorpt_coefficient_mu 5.900
_exptl_absorpt_correction_T_max 0.5630
_exptl_absorpt_correction_T_min 0.1858
_exptl_absorpt_correction_type multi-scan
_exptl_absorpt_process_details sadabs
_exptl_crystal_colour black
_exptl_crystal_density_diffrn 1.800
_exptl_crystal_density_method 'not measured'
_exptl_crystal_description plate
_exptl_crystal_F_000 636
_exptl_crystal_size_max 0.43
_exptl_crystal_size_mid 0.21
_exptl_crystal_size_min 0.11
_refine_diff_density_max 0.973
_refine_diff_density_min -2.068
_refine_diff_density_rms 0.305
_refine_ls_extinction_method none
_refine_ls_goodness_of_fit_ref 1.146
_refine_ls_hydrogen_treatment constr
_refine_ls_matrix_type full
_refine_ls_number_parameters 311
_refine_ls_number_reflns 5273
_refine_ls_number_restraints 0
_refine_ls_restrained_S_all 1.146
_refine_ls_R_factor_all 0.0232
_refine_ls_R_factor_gt 0.0213
_refine_ls_shift/su_max 0.005
_refine_ls_shift/su_mean 0.000
_refine_ls_structure_factor_coef Fsqd
_refine_ls_weighting_details 'calc w=1/[\s^2^(Fo^2^)+(0.0462P)^2^+0.0000P] where P=(Fo^2^+2Fc^2^)/3'
_refine_ls_weighting_scheme calc
_refine_ls_wR_factor_gt 0.0633
_refine_ls_wR_factor_ref 0.0699
_reflns_number_gt 5048
_reflns_number_total 5273
_reflns_threshold_expression >2sigma(I)
_cod_data_source_file c4dt03466j2.cif
_cod_data_source_block ch1jw252p-1
_cod_depositor_comments
;
The following automatic conversions were performed:

'_symmetry_cell_setting' value 'Triclinic' changed to 'triclinic'
according to
/usr/data/users/saulius/crontab/automatic-downloads/rss-feeds/RSC/lib/dictionaries/cif_core.dic
dictionary named 'cif_core.dic' version 2.4.2 from 2011-04-26.

Automatic conversion script
Id: cif_fix_values 3008 2015-01-20 13:52:24Z robertas 

 Adding full bibliography for 7033804--7033805.cif.
;
_cod_original_cell_volume 1198.53(8)
_cod_original_sg_symbol_H-M P-1
_cod_database_code 7033805

loop_
_symmetry_equiv_pos_as_xyz
'x, y, z'
'-x, -y, -z'

loop_
_atom_site_label
_atom_site_type_symbol
_atom_site_fract_x
_atom_site_fract_y
_atom_site_fract_z
_atom_site_U_iso_or_equiv
_atom_site_adp_type
_atom_site_occupancy
_atom_site_symmetry_multiplicity
_atom_site_calc_flag
_atom_site_refinement_flags
Pt1 Pt 0.268079(16) 1.028997(10) 0.455839(6) 0.01032(6) Uani 1 1 d .
O1 O 0.0855(4) 0.6451(2) 0.72458(14) 0.0170(5) Uani 1 1 d .
O2 O -0.1574(4) 0.5201(2) 0.62590(15) 0.0224(6) Uani 1 1 d .
O3 O 0.6076(5) 1.4071(3) 0.83817(16) 0.0280(7) Uani 1 1 d .
O4 O 0.4240(4) 1.2222(2) 0.85942(14) 0.0201(5) Uani 1 1 d .
O5 O 0.1660(4) 0.9254(2) 0.34737(14) 0.0146(5) Uani 1 1 d .
O6 O 0.3659(4) 1.1684(2) 0.39788(15) 0.0151(5) Uani 1 1 d .
N1 N 0.1746(4) 0.8903(3) 0.51291(17) 0.0101(5) Uani 1 1 d .
N2 N 0.3549(4) 1.1256(3) 0.56737(17) 0.0100(5) Uani 1 1 d .
C1 C 0.0752(5) 0.7700(3) 0.4768(2) 0.0150(7) Uani 1 1 d .
H20 H 0.0526 0.7481 0.4215 0.018 Uiso 1 1 calc R
C2 C 0.0074(5) 0.6799(3) 0.5206(2) 0.0152(7) Uani 1 1 d .
H19 H -0.0668 0.5991 0.4953 0.018 Uiso 1 1 calc R
C3 C 0.0511(5) 0.7113(3) 0.6032(2) 0.0137(6) Uani 1 1 d .
C4 C -0.0202(5) 0.6142(3) 0.6514(2) 0.0156(7) Uani 1 1 d .
C5 C 0.0165(6) 0.5644(3) 0.7811(2) 0.0195(7) Uani 1 1 d .
H7 H -0.1357 0.5467 0.7773 0.023 Uiso 1 1 calc R
C6 C 0.0862(8) 0.4414(4) 0.7631(3) 0.0347(10) Uani 1 1 d .
H1 H 0.0150 0.3930 0.7125 0.052 Uiso 1 1 calc R
H3 H 0.0542 0.3938 0.8038 0.052 Uiso 1 1 calc R
H2 H 0.2337 0.4592 0.7616 0.052 Uiso 1 1 calc R
C7 C 0.1126(7) 0.6435(4) 0.8618(2) 0.0298(9) Uani 1 1 d .
H4 H 0.2616 0.6576 0.8661 0.045 Uiso 1 1 calc R
H6 H 0.0646 0.5997 0.9024 0.045 Uiso 1 1 calc R
H5 H 0.0729 0.7235 0.8682 0.045 Uiso 1 1 calc R
C8 C 0.1561(5) 0.8338(3) 0.6402(2) 0.0135(7) Uani 1 1 d .
H18 H 0.1880 0.8559 0.6953 0.016 Uiso 1 1 calc R
C9 C 0.2118(5) 0.9216(3) 0.5936(2) 0.0121(7) Uani 1 1 d .
C10 C 0.3119(5) 1.0570(3) 0.6240(2) 0.0129(7) Uani 1 1 d .
C11 C 0.4488(5) 1.2501(3) 0.5900(2) 0.0156(7) Uani 1 1 d .
H8 H 0.4798 1.2975 0.5512 0.019 Uiso 1 1 calc R
C12 C 0.4997(5) 1.3086(3) 0.6694(2) 0.0163(7) Uani 1 1 d .
H17 H 0.5644 1.3943 0.6837 0.020 Uiso 1 1 calc R
C13 C 0.4533(5) 1.2381(3) 0.72763(19) 0.0141(6) Uani 1 1 d .
C14 C 0.3587(5) 1.1092(3) 0.7048(2) 0.0131(7) Uani 1 1 d .
H9 H 0.3280 1.0597 0.7425 0.016 Uiso 1 1 calc R
C15 C 0.5061(5) 1.3005(3) 0.8140(2) 0.0172(7) Uani 1 1 d .
C16 C 0.4694(6) 1.2645(4) 0.9459(2) 0.0238(8) Uani 1 1 d .
H10 H 0.6094 1.3196 0.9602 0.029 Uiso 1 1 calc R
C17 C 0.3112(7) 1.3371(4) 0.9739(2) 0.0334(10) Uani 1 1 d .
H11 H 0.3200 1.4098 0.9495 0.050 Uiso 1 1 calc R
H12 H 0.3390 1.3644 1.0307 0.050 Uiso 1 1 calc R
H13 H 0.1740 1.2834 0.9593 0.050 Uiso 1 1 calc R
C18 C 0.4642(7) 1.1447(4) 0.9769(2) 0.0328(10) Uani 1 1 d .
H15 H 0.3280 1.0898 0.9617 0.049 Uiso 1 1 calc R
H14 H 0.4958 1.1649 1.0339 0.049 Uiso 1 1 calc R
H16 H 0.5655 1.1028 0.9550 0.049 Uiso 1 1 calc R
C19 C 0.1996(6) 0.9980(4) 0.2926(2) 0.0169(7) Uani 1 1 d .
C20 C 0.3068(6) 1.1258(4) 0.3189(2) 0.0173(7) Uani 1 1 d .
C21 C 0.3478(6) 1.2036(4) 0.2636(2) 0.0221(8) Uani 1 1 d .
H24 H 0.4219 1.2872 0.2805 0.027 Uiso 1 1 calc R
C22 C 0.2773(6) 1.1555(4) 0.1828(2) 0.0269(9) Uani 1 1 d .
H23 H 0.3029 1.2075 0.1460 0.032 Uiso 1 1 calc R
C23 C 0.1695(6) 1.0307(4) 0.1573(2) 0.0274(9) Uani 1 1 d .
H22 H 0.1235 0.9995 0.1034 0.033 Uiso 1 1 calc R
C24 C 0.1291(6) 0.9517(4) 0.2111(2) 0.0229(8) Uani 1 1 d .
H21 H 0.0554 0.8681 0.1933 0.027 Uiso 1 1 calc R
O1S O 0.5756(5) 1.4281(3) 0.43253(19) 0.0333(7) Uani 1 1 d .
H1S1 H 0.5231 1.3488 0.4221 0.040 Uiso 1 1 d R
H2S2 H 0.4759 1.4658 0.4307 0.040 Uiso 1 1 d R

loop_
_atom_site_aniso_label
_atom_site_aniso_U_11
_atom_site_aniso_U_22
_atom_site_aniso_U_33
_atom_site_aniso_U_23
_atom_site_aniso_U_13
_atom_site_aniso_U_12
Pt1 0.01008(8) 0.01197(9) 0.01015(8) 0.00212(5) 0.00382(5) 0.00428(6)
O1 0.0194(12) 0.0153(12) 0.0155(11) 0.0045(9) 0.0031(9) 0.0008(10)
O2 0.0245(13) 0.0160(13) 0.0222(13) 0.0053(10) -0.0002(11) -0.0054(11)
O3 0.0374(16) 0.0198(14) 0.0177(13) -0.0014(11) 0.0044(12) -0.0100(12)
O4 0.0294(13) 0.0159(12) 0.0112(11) 0.0007(9) 0.0038(10) -0.0024(10)
O5 0.0177(12) 0.0171(12) 0.0087(11) 0.0015(9) 0.0025(9) 0.0037(10)
O6 0.0167(12) 0.0165(13) 0.0135(12) 0.0060(10) 0.0036(9) 0.0040(10)
N1 0.0081(12) 0.0127(14) 0.0111(13) 0.0043(11) 0.0011(10) 0.0044(11)
N2 0.0099(12) 0.0117(14) 0.0086(12) 0.0001(11) 0.0021(10) 0.0039(11)
C1 0.0138(15) 0.0134(16) 0.0171(16) -0.0014(13) 0.0030(13) 0.0050(13)
C2 0.0166(16) 0.0129(16) 0.0168(16) 0.0022(13) 0.0035(13) 0.0053(14)
C3 0.0119(14) 0.0141(16) 0.0164(15) 0.0025(13) 0.0030(12) 0.0059(13)
C4 0.0143(15) 0.0139(16) 0.0203(16) 0.0024(13) 0.0058(13) 0.0061(13)
C5 0.0226(17) 0.0165(17) 0.0190(17) 0.0066(14) 0.0034(14) 0.0005(14)
C6 0.055(3) 0.025(2) 0.030(2) 0.0092(18) 0.006(2) 0.018(2)
C7 0.039(2) 0.027(2) 0.0209(18) 0.0042(16) 0.0039(16) 0.0035(18)
C8 0.0106(14) 0.0144(17) 0.0153(16) 0.0014(13) 0.0036(12) 0.0031(13)
C9 0.0075(14) 0.0123(16) 0.0149(16) -0.0001(13) 0.0019(12) 0.0007(13)
C10 0.0087(14) 0.0140(17) 0.0168(16) 0.0027(13) 0.0035(12) 0.0036(13)
C11 0.0155(16) 0.0151(17) 0.0175(16) 0.0061(13) 0.0060(13) 0.0024(14)
C12 0.0173(16) 0.0127(16) 0.0178(16) 0.0030(13) 0.0051(13) 0.0001(13)
C13 0.0132(14) 0.0144(16) 0.0143(15) 0.0016(13) 0.0051(12) 0.0020(13)
C14 0.0132(15) 0.0137(16) 0.0137(15) 0.0047(13) 0.0048(12) 0.0033(13)
C15 0.0187(16) 0.0171(17) 0.0156(16) 0.0031(13) 0.0054(13) 0.0027(14)
C16 0.035(2) 0.0212(19) 0.0120(16) 0.0002(14) 0.0043(14) 0.0003(16)
C17 0.048(3) 0.032(2) 0.0207(19) 0.0005(17) 0.0087(18) 0.012(2)
C18 0.053(3) 0.030(2) 0.0174(18) 0.0076(16) 0.0068(18) 0.009(2)
C19 0.0175(16) 0.0222(19) 0.0147(16) 0.0064(14) 0.0084(13) 0.0079(15)
C20 0.0165(16) 0.0244(19) 0.0135(16) 0.0032(14) 0.0055(13) 0.0092(15)
C21 0.0234(18) 0.025(2) 0.0210(18) 0.0079(16) 0.0099(15) 0.0072(16)
C22 0.030(2) 0.039(2) 0.0178(18) 0.0167(17) 0.0078(15) 0.0118(18)
C23 0.031(2) 0.042(2) 0.0107(16) 0.0051(16) 0.0013(14) 0.0129(18)
C24 0.0226(18) 0.028(2) 0.0157(17) -0.0010(15) 0.0031(14) 0.0061(16)
O1S 0.0344(16) 0.0216(15) 0.0395(18) 0.0010(13) -0.0039(14) 0.0051(13)

loop_
_atom_type_symbol
_atom_type_description
_atom_type_scat_dispersion_real
_atom_type_scat_dispersion_imag
_atom_type_scat_source
C C 0.0033 0.0016 'International Tables Vol C Tables 4.2.6.8 and 6.1.1.4'
H H 0.0000 0.0000 'International Tables Vol C Tables 4.2.6.8 and 6.1.1.4'
N N 0.0061 0.0033 'International Tables Vol C Tables 4.2.6.8 and 6.1.1.4'
O O 0.0106 0.0060 'International Tables Vol C Tables 4.2.6.8 and 6.1.1.4'
Pt Pt -1.7033 8.3905 'International Tables Vol C Tables 4.2.6.8 and 6.1.1.4'

loop_
_geom_angle_atom_site_label_1
_geom_angle_atom_site_label_2
_geom_angle_atom_site_label_3
_geom_angle
N1 Pt1 O5 95.68(11)
N1 Pt1 N2 80.97(12)
O5 Pt1 N2 176.11(9)
N1 Pt1 O6 179.28(9)
O5 Pt1 O6 84.22(10)
N2 Pt1 O6 99.16(11)
C4 O1 C5 117.1(3)
C15 O4 C16 118.3(3)
C19 O5 Pt1 110.1(2)
C20 O6 Pt1 109.5(2)
C9 N1 C1 119.5(3)
C9 N1 Pt1 116.1(2)
C1 N1 Pt1 124.5(2)
C10 N2 C11 118.9(3)
C10 N2 Pt1 114.9(2)
C11 N2 Pt1 126.2(2)
N1 C1 C2 121.1(3)
N1 C1 H20 119.4
C2 C1 H20 119.4
C1 C2 C3 119.2(3)
C1 C2 H19 120.4
C3 C2 H19 120.4
C8 C3 C2 119.7(3)
C8 C3 C4 120.5(3)
C2 C3 C4 119.8(3)
O2 C4 O1 125.4(3)
O2 C4 C3 123.2(3)
O1 C4 C3 111.5(3)
O1 C5 C7 104.6(3)
O1 C5 C6 110.2(3)
C7 C5 C6 113.0(3)
O1 C5 H7 109.6
C7 C5 H7 109.6
C6 C5 H7 109.6
C5 C6 H1 109.5
C5 C6 H3 109.5
H1 C6 H3 109.5
C5 C6 H2 109.5
H1 C6 H2 109.5
H3 C6 H2 109.5
C5 C7 H4 109.5
C5 C7 H6 109.5
H4 C7 H6 109.5
C5 C7 H5 109.5
H4 C7 H5 109.5
H6 C7 H5 109.5
C9 C8 C3 118.6(3)
C9 C8 H18 120.7
C3 C8 H18 120.7
N1 C9 C8 121.8(3)
N1 C9 C10 113.1(3)
C8 C9 C10 125.1(3)
N2 C10 C14 122.7(3)
N2 C10 C9 115.0(3)
C14 C10 C9 122.3(3)
N2 C11 C12 121.6(3)
N2 C11 H8 119.2
C12 C11 H8 119.2
C11 C12 C13 119.4(3)
C11 C12 H17 120.3
C13 C12 H17 120.3
C12 C13 C14 119.3(3)
C12 C13 C15 120.0(3)
C14 C13 C15 120.7(3)
C10 C14 C13 118.0(3)
C10 C14 H9 121.0
C13 C14 H9 121.0
O3 C15 O4 125.2(3)
O3 C15 C13 124.2(3)
O4 C15 C13 110.7(3)
O4 C16 C18 104.4(3)
O4 C16 C17 109.0(3)
C18 C16 C17 114.6(3)
O4 C16 H10 109.6
C18 C16 H10 109.6
C17 C16 H10 109.6
C16 C17 H11 109.5
C16 C17 H12 109.5
H11 C17 H12 109.5
C16 C17 H13 109.5
H11 C17 H13 109.5
H12 C17 H13 109.5
C16 C18 H15 109.5
C16 C18 H14 109.5
H15 C18 H14 109.5
C16 C18 H16 109.5
H15 C18 H16 109.5
H14 C18 H16 109.5
O5 C19 C24 122.4(3)
O5 C19 C20 118.1(3)
C24 C19 C20 119.4(3)
O6 C20 C21 122.3(4)
O6 C20 C19 117.9(3)
C21 C20 C19 119.7(3)
C22 C21 C20 119.9(4)
C22 C21 H24 120.0
C20 C21 H24 120.0
C23 C22 C21 120.2(3)
C23 C22 H23 119.9
C21 C22 H23 119.9
C22 C23 C24 120.8(3)
C22 C23 H22 119.6
C24 C23 H22 119.6
C23 C24 C19 119.9(4)
C23 C24 H21 120.1
C19 C24 H21 120.1
H1S1 O1S H2S2 107.7

loop_
_geom_bond_atom_site_label_1
_geom_bond_atom_site_label_2
_geom_bond_distance
Pt1 N1 1.983(3)
Pt1 O5 1.986(2)
Pt1 N2 1.994(3)
Pt1 O6 2.005(2)
O1 C4 1.332(4)
O1 C5 1.471(4)
O2 C4 1.212(4)
O3 C15 1.205(4)
O4 C15 1.333(4)
O4 C16 1.464(4)
O5 C19 1.345(4)
O6 C20 1.350(4)
N1 C9 1.358(4)
N1 C1 1.359(4)
N2 C10 1.351(5)
N2 C11 1.353(5)
C1 C2 1.378(5)
C1 H20 0.9300
C2 C3 1.392(5)
C2 H19 0.9300
C3 C8 1.391(5)
C3 C4 1.494(5)
C5 C7 1.508(5)
C5 C6 1.509(6)
C5 H7 0.9800
C6 H1 0.9600
C6 H3 0.9600
C6 H2 0.9600
C7 H4 0.9600
C7 H6 0.9600
C7 H5 0.9600
C8 C9 1.378(5)
C8 H18 0.9300
C9 C10 1.479(5)
C10 C14 1.389(5)
C11 C12 1.384(5)
C11 H8 0.9300
C12 C13 1.392(4)
C12 H17 0.9300
C13 C14 1.396(5)
C13 C15 1.501(5)
C14 H9 0.9300
C16 C18 1.500(5)
C16 C17 1.509(6)
C16 H10 0.9800
C17 H11 0.9600
C17 H12 0.9600
C17 H13 0.9600
C18 H15 0.9600
C18 H14 0.9600
C18 H16 0.9600
C19 C24 1.406(5)
C19 C20 1.410(5)
C20 C21 1.399(5)
C21 C22 1.398(5)
C21 H24 0.9300
C22 C23 1.382(6)
C22 H23 0.9300
C23 C24 1.386(6)
C23 H22 0.9300
C24 H21 0.9300
O1S H1S1 0.8500
O1S H2S2 0.8501

loop_
_geom_torsion_atom_site_label_1
_geom_torsion_atom_site_label_2
_geom_torsion_atom_site_label_3
_geom_torsion_atom_site_label_4
_geom_torsion
N1 Pt1 O5 C19 177.1(2)
N2 Pt1 O5 C19 146.9(13)
O6 Pt1 O5 C19 -3.6(2)
N1 Pt1 O6 C20 85(7)
O5 Pt1 O6 C20 3.0(2)
N2 Pt1 O6 C20 -175.1(2)
O5 Pt1 N1 C9 -178.9(2)
N2 Pt1 N1 C9 -0.8(2)
O6 Pt1 N1 C9 100(7)
O5 Pt1 N1 C1 0.0(3)
N2 Pt1 N1 C1 178.0(3)
O6 Pt1 N1 C1 -82(7)
N1 Pt1 N2 C10 -0.2(2)
O5 Pt1 N2 C10 30.2(14)
O6 Pt1 N2 C10 -179.5(2)
N1 Pt1 N2 C11 -179.8(3)
O5 Pt1 N2 C11 -149.3(12)
O6 Pt1 N2 C11 0.9(3)
C9 N1 C1 C2 1.5(5)
Pt1 N1 C1 C2 -177.4(3)
N1 C1 C2 C3 -3.3(5)
C1 C2 C3 C8 2.1(5)
C1 C2 C3 C4 -179.6(3)
C5 O1 C4 O2 -6.0(5)
C5 O1 C4 C3 173.9(3)
C8 C3 C4 O2 159.0(4)
C2 C3 C4 O2 -19.2(5)
C8 C3 C4 O1 -20.9(4)
C2 C3 C4 O1 160.9(3)
C4 O1 C5 C7 -162.1(3)
C4 O1 C5 C6 76.2(4)
C2 C3 C8 C9 0.8(5)
C4 C3 C8 C9 -177.5(3)
C1 N1 C9 C8 1.6(5)
Pt1 N1 C9 C8 -179.5(3)
C1 N1 C9 C10 -177.3(3)
Pt1 N1 C9 C10 1.7(4)
C3 C8 C9 N1 -2.7(5)
C3 C8 C9 C10 176.0(3)
C11 N2 C10 C14 0.5(5)
Pt1 N2 C10 C14 -179.1(3)
C11 N2 C10 C9 -179.2(3)
Pt1 N2 C10 C9 1.2(4)
N1 C9 C10 N2 -1.9(4)
C8 C9 C10 N2 179.3(3)
N1 C9 C10 C14 178.4(3)
C8 C9 C10 C14 -0.4(6)
C10 N2 C11 C12 -0.6(5)
Pt1 N2 C11 C12 178.9(3)
N2 C11 C12 C13 -0.1(5)
C11 C12 C13 C14 0.9(5)
C11 C12 C13 C15 -179.5(3)
N2 C10 C14 C13 0.3(5)
C9 C10 C14 C13 180.0(3)
C12 C13 C14 C10 -1.0(5)
C15 C13 C14 C10 179.4(3)
C16 O4 C15 O3 -3.9(6)
C16 O4 C15 C13 176.6(3)
C12 C13 C15 O3 -8.1(6)
C14 C13 C15 O3 171.5(4)
C12 C13 C15 O4 171.4(3)
C14 C13 C15 O4 -9.0(5)
C15 O4 C16 C18 -149.7(3)
C15 O4 C16 C17 87.4(4)
Pt1 O5 C19 C24 -175.2(3)
Pt1 O5 C19 C20 3.7(4)
Pt1 O6 C20 C21 178.0(3)
Pt1 O6 C20 C19 -1.8(4)
O5 C19 C20 O6 -1.3(5)
C24 C19 C20 O6 177.7(3)
O5 C19 C20 C21 178.9(3)
C24 C19 C20 C21 -2.1(6)
O6 C20 C21 C22 -178.0(3)
C19 C20 C21 C22 1.8(6)
C20 C21 C22 C23 -0.9(6)
C21 C22 C23 C24 0.2(6)
C22 C23 C24 C19 -0.5(6)
O5 C19 C24 C23 -179.6(3)
C20 C19 C24 C23 1.5(6)
